data_2235332
loop_
_publ_author_name
'Devi, T. Uma'
'Kalpana, G.'
'Priya, S.'
'Ravikumar, K.'
'Selvanayagam, S.'

_publ_section_title
;
 4-[(<i>E</i>)-(Hydroxyimino)methyl]-<i>N</i>,<i>N</i>-dimethylanilinium
 chloride
;
_journal_coeditor_code ZQ2166
_journal_issue 6
_journal_name_full 'Acta Crystallographica Section E'
_journal_page_first o1705
_journal_paper_doi 10.1107/S1600536812020211
_journal_volume 68
_journal_year 2012
_chemical_formula_iupac 'C9 H13 N2 O +, Cl -'
_chemical_formula_moiety 'C9 H13 N2 O +, Cl -'
_chemical_formula_sum 'C9 H13 Cl N2 O'
_chemical_formula_weight 200.66
_chemical_name_systematic
;
4-[(<i>E</i>)-(Hydroxyimino)methyl]-<i>N</i>,<i>N</i>-dimethylanilinium
chloride
;
_space_group_IT_number 14
_symmetry_cell_setting monoclinic
_symmetry_space_group_name_Hall '-P 2ybc'
_symmetry_space_group_name_H-M 'P 1 21/c 1'
_atom_sites_solution_hydrogens geom
_atom_sites_solution_primary direct
_atom_sites_solution_secondary difmap
_audit_creation_method SHELXL-97
_cell_angle_alpha 90.00
_cell_angle_beta 90.108(2)
_cell_angle_gamma 90.00
_cell_formula_units_Z 4
_cell_length_a 11.2696(10)
_cell_length_b 11.7093(10)
_cell_length_c 7.6961(7)
_cell_measurement_reflns_used 7257
_cell_measurement_temperature 292(2)
_cell_measurement_theta_max 26.6
_cell_measurement_theta_min 2.3
_cell_volume 1015.57(16)
_computing_cell_refinement 'SAINT (Bruker, 2001)'
_computing_data_collection 'SMART (Bruker, 2001)'
_computing_data_reduction 'SAINT (Bruker, 2001)'
_computing_molecular_graphics
;
ORTEP-3 (Farrugia, 1997) and PLATON (Spek, 2009)
;
_computing_publication_material 'SHELXL97 (Sheldrick, 2008) and PLATON (Spek, 2009)'
_computing_structure_refinement 'SHELXL97 (Sheldrick, 2008)'
_computing_structure_solution 'SHELXS97 (Sheldrick, 2008)'
_diffrn_ambient_temperature 292(2)
_diffrn_measured_fraction_theta_full 0.984
_diffrn_measured_fraction_theta_max 0.984
_diffrn_measurement_device 'Bruker SMART APEX CCD area-detector'
_diffrn_measurement_device_type 'Bruker SMART APEX CCD area-detector'
_diffrn_measurement_method '\w scans'
_diffrn_radiation_monochromator graphite
_diffrn_radiation_source 'fine-focus sealed tube'
_diffrn_radiation_type MoK\a
_diffrn_radiation_wavelength 0.71073
_diffrn_reflns_av_R_equivalents 0.0247
_diffrn_reflns_av_sigmaI/netI 0.0165
_diffrn_reflns_limit_h_max 14
_diffrn_reflns_limit_h_min -14
_diffrn_reflns_limit_k_max 15
_diffrn_reflns_limit_k_min -15
_diffrn_reflns_limit_l_max 10
_diffrn_reflns_limit_l_min -9
_diffrn_reflns_number 11453
_diffrn_reflns_theta_full 27.96
_diffrn_reflns_theta_max 27.96
_diffrn_reflns_theta_min 1.81
_diffrn_standards_number 0
_exptl_absorpt_coefficient_mu 0.339
_exptl_absorpt_correction_type none
_exptl_crystal_colour brown
_exptl_crystal_density_diffrn 1.312
_exptl_crystal_density_method 'not measured'
_exptl_crystal_description needle
_exptl_crystal_F_000 424
_exptl_crystal_size_max 0.24
_exptl_crystal_size_mid 0.20
_exptl_crystal_size_min 0.19
_refine_diff_density_max 0.229
_refine_diff_density_min -0.201
_refine_ls_extinction_method none
_refine_ls_goodness_of_fit_ref 1.066
_refine_ls_hydrogen_treatment mixed
_refine_ls_matrix_type full
_refine_ls_number_parameters 125
_refine_ls_number_reflns 2405
_refine_ls_number_restraints 1
_refine_ls_restrained_S_all 1.066
_refine_ls_R_factor_all 0.0325
_refine_ls_R_factor_gt 0.0307
_refine_ls_shift/su_max 0.000
_refine_ls_shift/su_mean 0.000
_refine_ls_structure_factor_coef Fsqd
_refine_ls_weighting_details 'w=1/[\s^2^(Fo^2^)+(0.0536P)^2^+0.1829P] where P=(Fo^2^+2Fc^2^)/3'
_refine_ls_weighting_scheme calc
_refine_ls_wR_factor_gt 0.0911
_refine_ls_wR_factor_ref 0.0929
_reflns_number_gt 2240
_reflns_number_total 2405
_reflns_threshold_expression I>2\sigma(I)
_cod_data_source_file zq2166.cif
_cod_data_source_block I
_cod_original_sg_symbol_H-M 'P 21/c'
_cod_database_code 2235332
_cod_database_fobs_code 2235332

loop_
_symmetry_equiv_pos_as_xyz
'x, y, z'
'-x, y+1/2, -z+1/2'
'-x, -y, -z'
'x, -y-1/2, z-1/2'

loop_
_atom_site_type_symbol
_atom_site_label
_atom_site_fract_x
_atom_site_fract_y
_atom_site_fract_z
_atom_site_U_iso_or_equiv
_atom_site_adp_type
_atom_site_calc_flag
_atom_site_refinement_flags
_atom_site_occupancy
_atom_site_symmetry_multiplicity
Cl Cl1 0.16123(3) 0.02780(2) 0.86101(4) 0.04216(12) Uani d . 1 1
O O1 0.81494(8) 0.28038(8) 0.48301(14) 0.0490(2) Uani d . 1 1
H H1 0.8321 0.3407 0.5309 0.073 Uiso calc R 1 1
N N1 0.17646(8) 0.07318(8) 0.24932(13) 0.0370(2) Uani d D 1 1
H H1N 0.1744(14) 0.0531(13) 0.1354(18) 0.050(4) Uiso d D 1 1
N N2 0.69124(9) 0.27159(9) 0.46814(14) 0.0405(2) Uani d . 1 1
C C1 0.30082(10) 0.10295(10) 0.29034(14) 0.0354(2) Uani d . 1 1
C C2 0.32816(11) 0.20083(11) 0.38181(18) 0.0472(3) Uani d . 1 1
H H2 0.2683 0.2494 0.4197 0.057 Uiso calc R 1 1
C C3 0.44580(11) 0.22569(11) 0.41636(18) 0.0471(3) Uani d . 1 1
H H3 0.4647 0.2913 0.4787 0.057 Uiso calc R 1 1
C C4 0.53633(10) 0.15418(9) 0.35930(14) 0.0351(2) Uani d . 1 1
C C5 0.50650(11) 0.05628(10) 0.26681(16) 0.0395(3) Uani d . 1 1
H H5 0.5661 0.0076 0.2283 0.047 Uiso calc R 1 1
C C6 0.38908(11) 0.03048(9) 0.23151(16) 0.0400(3) Uani d . 1 1
H H6 0.3697 -0.0349 0.1689 0.048 Uiso calc R 1 1
C C7 0.66167(10) 0.18062(10) 0.38936(15) 0.0370(2) Uani d . 1 1
H H7 0.7199 0.1305 0.3506 0.044 Uiso calc R 1 1
C C8 0.08882(12) 0.16749(13) 0.2724(2) 0.0568(4) Uani d . 1 1
H H8A 0.0145 0.1459 0.2209 0.085 Uiso calc R 1 1
H H8B 0.1179 0.2354 0.2172 0.085 Uiso calc R 1 1
H H8C 0.0776 0.1818 0.3941 0.085 Uiso calc R 1 1
C C9 0.13654(13) -0.03099(11) 0.34631(19) 0.0494(3) Uani d . 1 1
H H9A 0.1896 -0.0931 0.3223 0.074 Uiso calc R 1 1
H H9B 0.0577 -0.0512 0.3100 0.074 Uiso calc R 1 1
H H9C 0.1367 -0.0154 0.4688 0.074 Uiso calc R 1 1

loop_
_atom_site_aniso_label
_atom_site_aniso_U_11
_atom_site_aniso_U_22
_atom_site_aniso_U_33
_atom_site_aniso_U_12
_atom_site_aniso_U_13
_atom_site_aniso_U_23
Cl1 0.04579(19) 0.03872(18) 0.04194(19) 0.00255(10) -0.00722(12) -0.00218(10)
O1 0.0383(5) 0.0437(5) 0.0649(6) -0.0055(3) -0.0106(4) -0.0029(4)
N1 0.0367(5) 0.0376(5) 0.0367(5) -0.0020(4) -0.0068(4) -0.0022(4)
N2 0.0368(5) 0.0381(5) 0.0467(5) -0.0010(4) -0.0075(4) 0.0001(4)
C1 0.0351(5) 0.0366(5) 0.0344(5) -0.0020(4) -0.0050(4) -0.0021(4)
C2 0.0380(6) 0.0472(7) 0.0564(7) 0.0046(5) -0.0034(5) -0.0200(6)
C3 0.0412(6) 0.0445(6) 0.0555(7) 0.0002(5) -0.0067(5) -0.0213(6)
C4 0.0376(5) 0.0343(5) 0.0334(5) 0.0002(4) -0.0050(4) -0.0008(4)
C5 0.0393(6) 0.0339(5) 0.0453(6) 0.0036(4) -0.0021(5) -0.0059(5)
C6 0.0425(6) 0.0324(5) 0.0450(6) -0.0012(4) -0.0047(5) -0.0089(4)
C7 0.0371(6) 0.0359(5) 0.0379(5) 0.0022(4) -0.0046(4) -0.0004(4)
C8 0.0409(7) 0.0507(7) 0.0786(10) 0.0058(6) -0.0136(6) -0.0133(7)
C9 0.0463(7) 0.0514(8) 0.0506(7) -0.0096(5) -0.0054(6) 0.0100(5)

loop_
_atom_type_symbol
_atom_type_description
_atom_type_scat_dispersion_real
_atom_type_scat_dispersion_imag
_atom_type_scat_source
C C 0.0033 0.0016 'International Tables Vol C Tables 4.2.6.8 and 6.1.1.4'
H H 0.0000 0.0000 'International Tables Vol C Tables 4.2.6.8 and 6.1.1.4'
N N 0.0061 0.0033 'International Tables Vol C Tables 4.2.6.8 and 6.1.1.4'
O O 0.0106 0.0060 'International Tables Vol C Tables 4.2.6.8 and 6.1.1.4'
Cl Cl 0.1484 0.1585 'International Tables Vol C Tables 4.2.6.8 and 6.1.1.4'

loop_
_geom_angle_atom_site_label_1
_geom_angle_atom_site_label_2
_geom_angle_atom_site_label_3
_geom_angle
N2 O1 H1 109.5
C1 N1 C8 115.32(9)
C1 N1 C9 111.77(9)
C8 N1 C9 110.08(11)
C1 N1 H1N 106.8(10)
C8 N1 H1N 106.9(10)
C9 N1 H1N 105.3(10)
C7 N2 O1 111.13(10)
C2 C1 C6 121.09(11)
C2 C1 N1 121.05(10)
C6 C1 N1 117.86(10)
C1 C2 C3 119.09(11)
C1 C2 H2 120.5
C3 C2 H2 120.5
C2 C3 C4 121.06(11)
C2 C3 H3 119.5
C4 C3 H3 119.5
C5 C4 C3 118.75(11)
C5 C4 C7 119.18(10)
C3 C4 C7 122.05(10)
C6 C5 C4 120.72(11)
C6 C5 H5 119.6
C4 C5 H5 119.6
C5 C6 C1 119.30(10)
C5 C6 H6 120.4
C1 C6 H6 120.4
N2 C7 C4 120.34(11)
N2 C7 H7 119.8
C4 C7 H7 119.8
N1 C8 H8A 109.5
N1 C8 H8B 109.5
H8A C8 H8B 109.5
N1 C8 H8C 109.5
H8A C8 H8C 109.5
H8B C8 H8C 109.5
N1 C9 H9A 109.5
N1 C9 H9B 109.5
H9A C9 H9B 109.5
N1 C9 H9C 109.5
H9A C9 H9C 109.5
H9B C9 H9C 109.5

loop_
_geom_bond_atom_site_label_1
_geom_bond_atom_site_label_2
_geom_bond_distance
O1 N2 1.4023(13)
O1 H1 0.8200
N1 C1 1.4777(14)
N1 C8 1.4924(17)
N1 C9 1.4995(16)
N1 H1N 0.908(13)
N2 C7 1.2698(15)
C1 C2 1.3796(16)
C1 C6 1.3842(16)
C2 C3 1.3827(18)
C2 H2 0.9300
C3 C4 1.3916(17)
C3 H3 0.9300
C4 C5 1.3903(16)
C4 C7 1.4640(15)
C5 C6 1.3838(17)
C5 H5 0.9300
C6 H6 0.9300
C7 H7 0.9300
C8 H8A 0.9600
C8 H8B 0.9600
C8 H8C 0.9600
C9 H9A 0.9600
C9 H9B 0.9600
C9 H9C 0.9600

loop_
_geom_hbond_atom_site_label_D
_geom_hbond_atom_site_label_H
_geom_hbond_atom_site_label_A
_geom_hbond_site_symmetry_A
_geom_hbond_distance_DH
_geom_hbond_distance_HA
_geom_hbond_distance_DA
_geom_hbond_angle_DHA
O1 H1 Cl1 2_656 0.82 2.34 3.1470(10) 167
N1 H1N Cl1 1_554 0.910(10) 2.140(10) 3.0400(10) 173.0(10)
C6 H6 N2 2_645 0.93 2.59 3.516(2) 173
C7 H7 Cl1 3_656 0.93 2.81 3.6970(10) 160
C9 H9B Cl1 3_556 0.96 2.81 3.713(2) 158

loop_
_geom_torsion_atom_site_label_1
_geom_torsion_atom_site_label_2
_geom_torsion_atom_site_label_3
_geom_torsion_atom_site_label_4
_geom_torsion
C8 N1 C1 C2 14.77(17)
C9 N1 C1 C2 -111.95(13)
C8 N1 C1 C6 -164.17(12)
C9 N1 C1 C6 69.11(14)
C6 C1 C2 C3 -0.7(2)
N1 C1 C2 C3 -179.60(12)
C1 C2 C3 C4 0.5(2)
C2 C3 C4 C5 -0.2(2)
C2 C3 C4 C7 177.96(13)
C3 C4 C5 C6 0.22(18)
C7 C4 C5 C6 -178.05(11)
C4 C5 C6 C1 -0.43(19)
C2 C1 C6 C5 0.67(19)
N1 C1 C6 C5 179.61(11)
O1 N2 C7 C4 -179.96(10)
C5 C4 C7 N2 177.52(11)
C3 C4 C7 N2 -0.69(18)

loop_
_cod_related_entry_id
_cod_related_entry_database
_cod_related_entry_code
1 ChemSpider 30657841
